data_7116628
loop_
_publ_author_name
'Weiwei Fang'
'Cong Liu'
'Jiangbo Chen'
'Zhengwei Lu'
'Zhi-Ming Li'
'Xiaoling Bao'
'Tao Tu'

_publ_section_title
;
 The electronic effects of ligands on metal-coordination geometry: a key
 role in the visual discrimination of dimethylaminopyridine and its
 application towards chemo-switch
;
_journal_name_full Chem.Commun.
_journal_page_first 4267
_journal_paper_doi 10.1039/C5cc00196J
_journal_volume 51
_journal_year 2015
_chemical_formula_sum 'C26 H27 Cl2 Cu N5 O3'
_chemical_formula_weight 591.97
_chemical_name_systematic a21020a
_space_group_IT_number 2
_symmetry_cell_setting triclinic
_symmetry_space_group_name_Hall '-P 1'
_symmetry_space_group_name_H-M 'P -1'
_atom_sites_solution_hydrogens geom
_atom_sites_solution_primary direct
_atom_sites_solution_secondary difmap
_audit_creation_method SHELXL-97
_audit_update_record
;
2015-01-27 deposited with the CCDC.
2015-02-03 downloaded from the CCDC.
;
_cell_angle_alpha 89.450(9)
_cell_angle_beta 77.812(9)
_cell_angle_gamma 79.520(9)
_cell_formula_units_Z 2
_cell_length_a 10.671(8)
_cell_length_b 11.025(8)
_cell_length_c 11.868(8)
_cell_measurement_reflns_used 923
_cell_measurement_temperature 293(2)
_cell_measurement_theta_max 26.137
_cell_measurement_theta_min 2.465
_cell_volume 1341.4(17)
_computing_cell_refinement 'Bruker SMART'
_computing_data_collection 'Bruker SMART'
_computing_data_reduction 'Bruker SHELXTL'
_computing_molecular_graphics 'Bruker SHELXTL'
_computing_publication_material 'Bruker SHELXTL'
_computing_structure_refinement 'SHELXL-97 (Sheldrick, 1997)'
_computing_structure_solution 'SHELXS-97 (Sheldrick, 1990)'
_diffrn_ambient_temperature 293(2)
_diffrn_measured_fraction_theta_full 0.975
_diffrn_measured_fraction_theta_max 0.975
_diffrn_measurement_device_type 'CCD area detector'
_diffrn_measurement_method 'phi and omega scans'
_diffrn_radiation_monochromator graphite
_diffrn_radiation_source 'fine-focus sealed tube'
_diffrn_radiation_type MoK\a
_diffrn_radiation_wavelength 0.71073
_diffrn_reflns_av_R_equivalents 0.0982
_diffrn_reflns_av_sigmaI/netI 0.0704
_diffrn_reflns_limit_h_max 12
_diffrn_reflns_limit_h_min -11
_diffrn_reflns_limit_k_max 13
_diffrn_reflns_limit_k_min -10
_diffrn_reflns_limit_l_max 14
_diffrn_reflns_limit_l_min -13
_diffrn_reflns_number 5542
_diffrn_reflns_theta_full 25.02
_diffrn_reflns_theta_max 25.02
_diffrn_reflns_theta_min 1.99
_exptl_absorpt_coefficient_mu 1.051
_exptl_absorpt_correction_T_max 0.9022
_exptl_absorpt_correction_T_min 0.8583
_exptl_absorpt_correction_type multi-scan
_exptl_absorpt_process_details sadabs
_exptl_crystal_colour blue
_exptl_crystal_density_diffrn 1.466
_exptl_crystal_density_method 'not measured'
_exptl_crystal_description block
_exptl_crystal_F_000 610
_exptl_crystal_preparation 'Magnetic properties'
_exptl_crystal_recrystallization_method 'Vapour Deposition'
_exptl_crystal_size_max 0.15
_exptl_crystal_size_mid 0.13
_exptl_crystal_size_min 0.10
_refine_diff_density_max 1.330
_refine_diff_density_min -0.571
_refine_diff_density_rms 0.110
_refine_ls_extinction_method none
_refine_ls_goodness_of_fit_ref 1.013
_refine_ls_hydrogen_treatment constr
_refine_ls_matrix_type full
_refine_ls_number_parameters 334
_refine_ls_number_reflns 4609
_refine_ls_number_restraints 0
_refine_ls_restrained_S_all 1.013
_refine_ls_R_factor_all 0.0773
_refine_ls_R_factor_gt 0.0584
_refine_ls_shift/su_max 0.000
_refine_ls_shift/su_mean 0.000
_refine_ls_structure_factor_coef Fsqd
_refine_ls_weighting_details 'calc w=1/[\s^2^(Fo^2^)+(0.1218P)^2^+0.0000P] where P=(Fo^2^+2Fc^2^)/3'
_refine_ls_weighting_scheme calc
_refine_ls_wR_factor_gt 0.1709
_refine_ls_wR_factor_ref 0.1815
_reflns_number_gt 3357
_reflns_number_total 4609
_reflns_threshold_expression >2sigma(I)
_cod_data_source_file c5cc00196j2.cif
_cod_data_source_block a21020a
_cod_original_cell_volume 1341.3(16)
_cod_original_sg_symbol_H-M P-1
_cod_database_code 7116628

loop_
_symmetry_equiv_pos_as_xyz
'x, y, z'
'-x, -y, -z'

loop_
_atom_site_label
_atom_site_type_symbol
_atom_site_fract_x
_atom_site_fract_y
_atom_site_fract_z
_atom_site_U_iso_or_equiv
_atom_site_adp_type
_atom_site_occupancy
_atom_site_symmetry_multiplicity
_atom_site_calc_flag
_atom_site_refinement_flags
Cu1 Cu 0.11292(6) 0.21517(5) 0.70219(5) 0.0461(2) Uani 1 1 d .
Cl1 Cl 0.33279(12) 0.34404(11) 0.54183(11) 0.0538(4) Uani 1 1 d .
Cl2 Cl -0.09402(11) 0.11875(11) 0.80585(10) 0.0456(3) Uani 1 1 d .
N1 N 0.2139(4) 0.0628(3) 0.6072(3) 0.0418(9) Uani 1 1 d .
N2 N -0.0023(3) 0.3842(3) 0.7404(3) 0.0356(8) Uani 1 1 d .
N3 N 0.2040(4) 0.1983(3) 0.8311(3) 0.0411(9) Uani 1 1 d .
N4 N 0.0402(3) 0.2376(3) 0.5664(3) 0.0314(8) Uani 1 1 d .
N5 N 0.4182(4) 0.1401(4) 1.0888(3) 0.0499(10) Uani 1 1 d .
O1 O -0.0872(4) 0.2075(4) 0.1830(3) 0.0712(11) Uani 1 1 d .
C1 C 0.3104(5) -0.0236(4) 0.6337(4) 0.0523(13) Uani 1 1 d .
H1A H 0.3352 -0.0154 0.7034 0.063 Uiso 1 1 calc R
C2 C 0.3720(5) -0.1216(5) 0.5621(5) 0.0616(15) Uani 1 1 d .
H2A H 0.4396 -0.1777 0.5820 0.074 Uiso 1 1 calc R
C3 C 0.3347(5) -0.1379(5) 0.4604(4) 0.0521(12) Uani 1 1 d .
H3A H 0.3754 -0.2054 0.4114 0.063 Uiso 1 1 calc R
C4 C 0.2356(4) -0.0524(4) 0.4324(4) 0.0409(10) Uani 1 1 d .
H4A H 0.2071 -0.0624 0.3649 0.049 Uiso 1 1 calc R
C5 C 0.1787(4) 0.0491(4) 0.5062(4) 0.0344(9) Uani 1 1 d .
C6 C 0.0764(4) 0.1506(4) 0.4828(4) 0.0325(9) Uani 1 1 d .
C7 C 0.0223(4) 0.1618(4) 0.3861(4) 0.0342(9) Uani 1 1 d .
H7A H 0.0477 0.1008 0.3279 0.041 Uiso 1 1 calc R
C8 C -0.0708(4) 0.2661(4) 0.3772(4) 0.0335(9) Uani 1 1 d .
C9 C -0.1068(4) 0.3566(4) 0.4667(3) 0.0340(9) Uani 1 1 d .
H9A H -0.1688 0.4269 0.4629 0.041 Uiso 1 1 calc R
C10 C -0.0487(4) 0.3392(4) 0.5597(3) 0.0310(9) Uani 1 1 d .
C11 C -0.1270(4) 0.2850(4) 0.2764(4) 0.0415(11) Uani 1 1 d .
C12 C -0.2163(4) 0.3782(4) 0.2583(4) 0.0419(11) Uani 1 1 d .
H12A H -0.2588 0.4429 0.3100 0.050 Uiso 1 1 calc R
C13 C -0.2355(6) 0.3616(6) 0.1464(5) 0.0712(17) Uani 1 1 d .
H13A H -0.2928 0.4138 0.1104 0.085 Uiso 1 1 calc R
C14 C -0.1596(6) 0.2612(6) 0.1023(5) 0.0673(16) Uani 1 1 d .
H14A H -0.1534 0.2289 0.0288 0.081 Uiso 1 1 calc R
C15 C -0.0730(4) 0.4235(4) 0.6606(3) 0.0321(9) Uani 1 1 d .
C16 C -0.1617(4) 0.5329(4) 0.6761(4) 0.0403(10) Uani 1 1 d .
H16A H -0.2083 0.5597 0.6197 0.048 Uiso 1 1 calc R
C17 C -0.1803(5) 0.6018(4) 0.7759(4) 0.0513(12) Uani 1 1 d .
H17A H -0.2401 0.6756 0.7878 0.062 Uiso 1 1 calc R
C18 C -0.1100(5) 0.5615(5) 0.8588(4) 0.0537(13) Uani 1 1 d .
H18A H -0.1225 0.6061 0.9277 0.064 Uiso 1 1 calc R
C19 C -0.0214(5) 0.4537(4) 0.8359(4) 0.0487(12) Uani 1 1 d .
H19A H 0.0284 0.4274 0.8901 0.058 Uiso 1 1 calc R
C20 C 0.1745(4) 0.1238(4) 0.9192(4) 0.0441(11) Uani 1 1 d .
H20A H 0.1036 0.0850 0.9218 0.053 Uiso 1 1 calc R
C21 C 0.2423(4) 0.1017(4) 1.0052(4) 0.0431(11) Uani 1 1 d .
H21A H 0.2175 0.0482 1.0634 0.052 Uiso 1 1 calc R
C22 C 0.3493(4) 0.1591(4) 1.0065(4) 0.0393(10) Uani 1 1 d .
C23 C 0.3786(5) 0.2371(5) 0.9138(4) 0.0470(12) Uani 1 1 d .
H23A H 0.4481 0.2785 0.9090 0.056 Uiso 1 1 calc R
C24 C 0.3069(5) 0.2527(5) 0.8316(4) 0.0464(11) Uani 1 1 d .
H24A H 0.3303 0.3044 0.7715 0.056 Uiso 1 1 calc R
C25 C 0.3826(5) 0.0622(5) 1.1859(4) 0.0614(15) Uani 1 1 d .
H25A H 0.3110 0.0249 1.1753 0.092 Uiso 1 1 calc R
H25B H 0.3572 0.1114 1.2560 0.092 Uiso 1 1 calc R
H25C H 0.4559 -0.0012 1.1902 0.092 Uiso 1 1 calc R
C26 C 0.5270(5) 0.2023(6) 1.0917(5) 0.0749(18) Uani 1 1 d .
H26A H 0.5428 0.2506 1.0242 0.112 Uiso 1 1 calc R
H26B H 0.6036 0.1419 1.0935 0.112 Uiso 1 1 calc R
H26C H 0.5061 0.2553 1.1593 0.112 Uiso 1 1 calc R
O2 O 0.5531(4) 0.4527(4) 0.6372(4) 0.0941(15) Uani 1 1 d .
H1O2 H 0.5567 0.4659 0.7068 0.113 Uiso 1 1 d R
H2O2 H 0.4871 0.5015 0.6233 0.113 Uiso 1 1 d R
O3 O 0.6498(4) 0.3430(6) 0.8289(5) 0.122(2) Uani 1 1 d .
H1O3 H 0.6639 0.3915 0.8782 0.146 Uiso 1 1 d R
H2O3 H 0.7156 0.2848 0.8132 0.146 Uiso 1 1 d R

loop_
_atom_site_aniso_label
_atom_site_aniso_U_11
_atom_site_aniso_U_22
_atom_site_aniso_U_33
_atom_site_aniso_U_23
_atom_site_aniso_U_13
_atom_site_aniso_U_12
Cu1 0.0567(4) 0.0409(4) 0.0419(4) -0.0038(2) -0.0285(3) 0.0090(3)
Cl1 0.0505(7) 0.0510(7) 0.0599(8) 0.0101(6) -0.0197(6) -0.0004(6)
Cl2 0.0526(7) 0.0486(7) 0.0423(6) 0.0050(5) -0.0163(5) -0.0197(5)
N1 0.042(2) 0.037(2) 0.044(2) -0.0002(17) -0.0141(18) 0.0026(17)
N2 0.039(2) 0.0356(19) 0.0341(19) 0.0026(15) -0.0127(16) -0.0068(16)
N3 0.047(2) 0.040(2) 0.038(2) -0.0001(17) -0.0172(17) -0.0019(17)
N4 0.0306(18) 0.0331(19) 0.0308(18) 0.0016(14) -0.0092(14) -0.0030(15)
N5 0.040(2) 0.068(3) 0.049(2) 0.017(2) -0.0215(18) -0.0151(19)
O1 0.073(3) 0.078(3) 0.060(2) 0.003(2) -0.021(2) -0.001(2)
C1 0.052(3) 0.049(3) 0.052(3) 0.002(2) -0.022(2) 0.012(2)
C2 0.057(3) 0.052(3) 0.070(4) 0.004(3) -0.022(3) 0.014(3)
C3 0.053(3) 0.046(3) 0.050(3) -0.004(2) -0.007(2) 0.005(2)
C4 0.043(3) 0.041(3) 0.036(2) 0.001(2) -0.008(2) -0.005(2)
C5 0.034(2) 0.031(2) 0.040(2) 0.0063(18) -0.0099(19) -0.0055(18)
C6 0.030(2) 0.032(2) 0.037(2) 0.0045(18) -0.0065(18) -0.0076(17)
C7 0.035(2) 0.035(2) 0.031(2) -0.0024(17) -0.0070(18) -0.0050(18)
C8 0.030(2) 0.041(2) 0.031(2) 0.0048(18) -0.0084(17) -0.0106(19)
C9 0.031(2) 0.037(2) 0.035(2) 0.0052(18) -0.0091(18) -0.0057(18)
C10 0.028(2) 0.034(2) 0.032(2) 0.0046(17) -0.0070(17) -0.0059(17)
C11 0.041(3) 0.054(3) 0.033(2) 0.000(2) -0.011(2) -0.013(2)
C12 0.042(3) 0.035(2) 0.048(3) -0.007(2) -0.017(2) 0.002(2)
C13 0.064(4) 0.075(4) 0.084(4) 0.023(3) -0.046(3) -0.004(3)
C14 0.090(4) 0.091(5) 0.034(3) 0.004(3) -0.031(3) -0.031(4)
C15 0.031(2) 0.031(2) 0.037(2) 0.0057(17) -0.0098(18) -0.0100(18)
C16 0.040(2) 0.038(2) 0.045(3) 0.007(2) -0.013(2) -0.008(2)
C17 0.056(3) 0.040(3) 0.052(3) -0.008(2) -0.008(2) 0.001(2)
C18 0.064(3) 0.046(3) 0.050(3) -0.013(2) -0.016(3) -0.001(2)
C19 0.059(3) 0.047(3) 0.045(3) -0.004(2) -0.024(2) -0.008(2)
C20 0.042(3) 0.047(3) 0.049(3) 0.006(2) -0.019(2) -0.011(2)
C21 0.040(2) 0.046(3) 0.047(3) 0.013(2) -0.014(2) -0.012(2)
C22 0.034(2) 0.046(3) 0.038(2) 0.006(2) -0.0106(19) -0.001(2)
C23 0.043(3) 0.055(3) 0.047(3) 0.014(2) -0.011(2) -0.020(2)
C24 0.050(3) 0.054(3) 0.039(3) 0.015(2) -0.014(2) -0.013(2)
C25 0.063(3) 0.082(4) 0.044(3) 0.023(3) -0.023(3) -0.011(3)
C26 0.055(3) 0.109(5) 0.078(4) 0.024(4) -0.038(3) -0.034(3)
O2 0.081(3) 0.112(4) 0.105(4) 0.039(3) -0.049(3) -0.026(3)
O3 0.066(3) 0.150(5) 0.135(5) 0.059(4) 0.008(3) -0.022(3)

loop_
_atom_type_symbol
_atom_type_description
_atom_type_scat_dispersion_real
_atom_type_scat_dispersion_imag
_atom_type_scat_source
C C 0.0033 0.0016 'International Tables Vol C Tables 4.2.6.8 and 6.1.1.4'
H H 0.0000 0.0000 'International Tables Vol C Tables 4.2.6.8 and 6.1.1.4'
N N 0.0061 0.0033 'International Tables Vol C Tables 4.2.6.8 and 6.1.1.4'
O O 0.0106 0.0060 'International Tables Vol C Tables 4.2.6.8 and 6.1.1.4'
Cl Cl 0.1484 0.1585 'International Tables Vol C Tables 4.2.6.8 and 6.1.1.4'
Cu Cu 0.3201 1.2651 'International Tables Vol C Tables 4.2.6.8 and 6.1.1.4'

loop_
_geom_angle_atom_site_label_1
_geom_angle_atom_site_label_2
_geom_angle_atom_site_label_3
_geom_angle
N4 Cu1 N3 173.77(15)
N4 Cu1 N1 79.80(14)
N3 Cu1 N1 98.69(15)
N4 Cu1 N2 79.97(14)
N3 Cu1 N2 100.87(14)
N1 Cu1 N2 159.12(15)
N4 Cu1 Cl2 89.03(11)
N3 Cu1 Cl2 97.17(13)
N1 Cu1 Cl2 97.57(12)
N2 Cu1 Cl2 87.18(11)
N4 Cu1 Cl1 80.84(11)
N3 Cu1 Cl1 92.98(13)
N1 Cu1 Cl1 82.34(12)
N2 Cu1 Cl1 89.41(11)
Cl2 Cu1 Cl1 169.73(4)
C5 N1 C1 118.1(4)
C5 N1 Cu1 114.2(3)
C1 N1 Cu1 127.7(3)
C19 N2 C15 118.1(4)
C19 N2 Cu1 127.8(3)
C15 N2 Cu1 113.9(3)
C20 N3 C24 115.6(4)
C20 N3 Cu1 122.2(3)
C24 N3 Cu1 121.9(3)
C6 N4 C10 121.5(3)
C6 N4 Cu1 119.4(3)
C10 N4 Cu1 119.1(3)
C22 N5 C25 121.5(4)
C22 N5 C26 122.4(4)
C25 N5 C26 116.0(4)
C11 O1 C14 104.9(4)
N1 C1 C2 122.3(5)
N1 C1 H1A 118.8
C2 C1 H1A 118.8
C1 C2 C3 120.0(5)
C1 C2 H2A 120.0
C3 C2 H2A 120.0
C2 C3 C4 118.7(5)
C2 C3 H3A 120.7
C4 C3 H3A 120.7
C3 C4 C5 119.3(4)
C3 C4 H4A 120.3
C5 C4 H4A 120.3
N1 C5 C4 121.5(4)
N1 C5 C6 114.0(4)
C4 C5 C6 124.5(4)
N4 C6 C7 120.8(4)
N4 C6 C5 112.4(4)
C7 C6 C5 126.8(4)
C6 C7 C8 118.9(4)
C6 C7 H7A 120.5
C8 C7 H7A 120.5
C7 C8 C9 119.1(4)
C7 C8 C11 121.4(4)
C9 C8 C11 119.5(4)
C10 C9 C8 118.7(4)
C10 C9 H9A 120.6
C8 C9 H9A 120.6
N4 C10 C9 121.0(4)
N4 C10 C15 112.4(3)
C9 C10 C15 126.5(4)
C12 C11 O1 110.4(4)
C12 C11 C8 127.2(4)
O1 C11 C8 122.3(4)
C11 C12 C13 107.3(4)
C11 C12 H12A 126.3
C13 C12 H12A 126.3
C14 C13 C12 107.8(5)
C14 C13 H13A 126.1
C12 C13 H13A 126.1
C13 C14 O1 109.5(5)
C13 C14 H14A 125.2
O1 C14 H14A 125.2
N2 C15 C16 121.5(4)
N2 C15 C10 114.5(3)
C16 C15 C10 124.0(4)
C17 C16 C15 119.0(4)
C17 C16 H16A 120.5
C15 C16 H16A 120.5
C16 C17 C18 120.0(4)
C16 C17 H17A 120.0
C18 C17 H17A 120.0
C19 C18 C17 117.6(4)
C19 C18 H18A 121.2
C17 C18 H18A 121.2
N2 C19 C18 123.8(4)
N2 C19 H19A 118.1
C18 C19 H19A 118.1
N3 C20 C21 124.0(4)
N3 C20 H20A 118.0
C21 C20 H20A 118.0
C20 C21 C22 120.4(4)
C20 C21 H21A 119.8
C22 C21 H21A 119.8
N5 C22 C21 122.4(4)
N5 C22 C23 122.8(4)
C21 C22 C23 114.8(4)
C24 C23 C22 120.7(4)
C24 C23 H23A 119.6
C22 C23 H23A 119.6
N3 C24 C23 124.3(4)
N3 C24 H24A 117.8
C23 C24 H24A 117.8
N5 C25 H25A 109.5
N5 C25 H25B 109.5
H25A C25 H25B 109.5
N5 C25 H25C 109.5
H25A C25 H25C 109.5
H25B C25 H25C 109.5
N5 C26 H26A 109.5
N5 C26 H26B 109.5
H26A C26 H26B 109.5
N5 C26 H26C 109.5
H26A C26 H26C 109.5
H26B C26 H26C 109.5
H1O2 O2 H2O2 107.7
H1O3 O3 H2O3 107.7

loop_
_geom_bond_atom_site_label_1
_geom_bond_atom_site_label_2
_geom_bond_distance
Cu1 N4 1.926(3)
Cu1 N3 1.969(4)
Cu1 N1 2.030(4)
Cu1 N2 2.034(4)
Cu1 Cl2 2.6835(19)
Cu1 Cl1 3.228(2)
N1 C5 1.347(5)
N1 C1 1.356(6)
N2 C19 1.333(5)
N2 C15 1.351(5)
N3 C20 1.344(6)
N3 C24 1.344(6)
N4 C6 1.333(5)
N4 C10 1.344(5)
N5 C22 1.335(5)
N5 C25 1.458(6)
N5 C26 1.459(6)
O1 C11 1.352(6)
O1 C14 1.413(7)
C1 C2 1.359(7)
C1 H1A 0.9300
C2 C3 1.371(7)
C2 H2A 0.9300
C3 C4 1.377(6)
C3 H3A 0.9300
C4 C5 1.391(6)
C4 H4A 0.9300
C5 C6 1.482(6)
C6 C7 1.385(6)
C7 C8 1.395(6)
C7 H7A 0.9300
C8 C9 1.408(6)
C8 C11 1.445(6)
C9 C10 1.371(5)
C9 H9A 0.9300
C10 C15 1.472(6)
C11 C12 1.318(6)
C12 C13 1.404(7)
C12 H12A 0.9300
C13 C14 1.289(8)
C13 H13A 0.9300
C14 H14A 0.9300
C15 C16 1.379(6)
C16 C17 1.372(6)
C16 H16A 0.9300
C17 C18 1.382(7)
C17 H17A 0.9300
C18 C19 1.367(7)
C18 H18A 0.9300
C19 H19A 0.9300
C20 C21 1.367(6)
C20 H20A 0.9300
C21 C22 1.405(6)
C21 H21A 0.9300
C22 C23 1.408(6)
C23 C24 1.353(6)
C23 H23A 0.9300
C24 H24A 0.9300
C25 H25A 0.9600
C25 H25B 0.9600
C25 H25C 0.9600
C26 H26A 0.9600
C26 H26B 0.9600
C26 H26C 0.9600
O2 H1O2 0.8500
O2 H2O2 0.8500
O3 H1O3 0.8499
O3 H2O3 0.8501
